data_7104702
loop_
_publ_author_name
'Mercier, Audrey'
'Yeo, Wee Chuan'
'Chou, Jingyu'
'Chaudhuri, Piyali Datta'
'Bernardinelli, G\'erald'
'K\"undig, E Peter'

_publ_section_title
;
 Synthesis of highly enantiomerically enriched planar chiral ruthenium
 complexes via Pd-catalysed asymmetric hydrogenolysis.
;
_journal_issue 35
_journal_name_full 'Chemical communications (Cambridge, England)'
_journal_page_first 5227
_journal_page_last 5229
_journal_paper_doi 10.1039/b910977c
_journal_volume 34
_journal_year 2009
_chemical_absolute_configuration ad
_chemical_formula_moiety 'C26 H27 Ru, F6 P'
_chemical_formula_sum 'C26 H27 F6 P Ru'
_chemical_formula_weight 585.5
_space_group_IT_number 19
_symmetry_cell_setting orthorhombic
_symmetry_space_group_name_Hall 'P 2ac 2ab'
_symmetry_space_group_name_H-M 'P 21 21 21'
_audit_conform_dict_name cif_core.dic
_audit_conform_dict_version 2.0.1
_audit_creation_date 2007-12-12
_audit_creation_method from_xtal_archive_file_using_CIFIO
_audit_update_record 2007-12-12
_cell_angle_alpha 90.00000
_cell_angle_beta 90.00000
_cell_angle_gamma 90.00000
_cell_formula_units_Z 4
_cell_length_a 7.1897(3)
_cell_length_b 16.1402(7)
_cell_length_c 20.8063(13)
_cell_measurement_reflns_used 8000
_cell_measurement_temperature 150
_cell_measurement_theta_max 26.9
_cell_measurement_theta_min 3.7
_cell_volume 2414.4(2)
_computing_cell_refinement 'CELL (Stoe & Cie, 1999)'
_computing_data_collection 'EXPOSE (Stoe & Cie, 1999)'
_computing_data_reduction 'XRED (Stoe & Cie, 1999)'
_computing_molecular_graphics xtal_gx3
_computing_publication_material xtal_CIFIO
_computing_structure_refinement xtal_CRYLSQ
_computing_structure_solution SIR97
_diffrn_detector_area_resol_mean 6
_diffrn_measured_fraction_theta_full 1.0
_diffrn_measured_fraction_theta_max 1.0
_diffrn_measurement_device_type 'Stoe Ipds'
_diffrn_measurement_method \f
_diffrn_radiation_type MoK\a
_diffrn_radiation_wavelength .71073
_diffrn_reflns_av_R_equivalents .029
_diffrn_reflns_limit_h_max 9
_diffrn_reflns_limit_h_min -9
_diffrn_reflns_limit_k_max 20
_diffrn_reflns_limit_k_min -20
_diffrn_reflns_limit_l_max 26
_diffrn_reflns_limit_l_min -26
_diffrn_reflns_number 23582
_diffrn_reflns_theta_full 26.9
_diffrn_reflns_theta_max 26.9
_diffrn_standards_decay_% 0
_exptl_absorpt_coefficient_mu .774
_exptl_absorpt_correction_T_max .9320
_exptl_absorpt_correction_T_min .8700
_exptl_absorpt_correction_type numerical
_exptl_absorpt_process_details 'XRED; Stoe & Cie, 1999'
_exptl_crystal_colour yellow
_exptl_crystal_density_diffrn 1.611
_exptl_crystal_density_meas ?
_exptl_crystal_description prism
_exptl_crystal_F_000 1184
_exptl_crystal_size_max .19
_exptl_crystal_size_mid .17
_exptl_crystal_size_min .10
_refine_diff_density_max .389
_refine_diff_density_min -.567
_refine_ls_abs_structure_details Flack_xabs_refined
_refine_ls_abs_structure_Flack -.03(3)
_refine_ls_extinction_method none
_refine_ls_goodness_of_fit_ref 1.35(2)
_refine_ls_hydrogen_treatment mixed
_refine_ls_number_parameters 308
_refine_ls_number_reflns 4261
_refine_ls_R_factor_gt .019
_refine_ls_shift/su_max .003
_refine_ls_structure_factor_coef F
_refine_ls_weighting_details \w=1/[\s^2^(Fo)+0.0001(Fo^2^)]
_refine_ls_weighting_scheme calc
_refine_ls_wR_factor_ref .020
_reflns_Friedel_coverage .88
_reflns_number_gt 4261
_reflns_number_total 5188
_reflns_threshold_expression 'refl observed if Fo > 3.99 \s(Fo)'
_cod_data_source_file b910977c.txt
_cod_data_source_block CHUA
_cod_depositor_comments
;
The following automatic conversions were performed:

'_exptl_crystal_density_meas' value 'not_measured' was changed to '?'
- the value is perceived as not measured.

Automatic conversion script
Id: cif_fix_values 3008 2015-01-20 13:52:24Z robertas 
;
_cod_original_sg_symbol_H-M 'P 212121'
_cod_database_code 7104702

loop_
_symmetry_equiv_pos_as_xyz
+x,+y,+z
1/2-x,-y,1/2+z
1/2+x,1/2-y,-z
-x,1/2+y,1/2-z

loop_
_atom_site_label
_atom_site_fract_x
_atom_site_fract_y
_atom_site_fract_z
_atom_site_U_iso_or_equiv
_atom_site_occupancy
_atom_site_adp_type
Ru .78132(4) .563358(15) .645281(13) .01526(11) 1.00000 Uani
C1 .5629(6) .4846(3) .59318(19) .018(3) 1.00000 Uani
C2 .5444(6) .4782(3) .66236(18) .019(3) 1.00000 Uani
C3 .5182(6) .5493(3) .70056(19) .022(3) 1.00000 Uani
C4 .5196(7) .6294(3) .6724(3) .026(3) 1.00000 Uani
C5 .5457(7) .6380(3) .6063(3) .025(3) 1.00000 Uani
C6 .5646(5) .5671(3) .56489(18) .0227(19) 1.00000 Uani
C7 .5949(6) .5759(3) .4975(2) .031(3) 1.00000 Uani
C8 .6226(7) .5084(3) .45958(19) .034(3) 1.00000 Uani
C9 .6215(6) .4277(3) .48693(19) .030(3) 1.00000 Uani
C10 .5911(6) .4137(2) .55134(19) .021(2) 1.00000 Uani
C11 .5821(6) .3263(3) .57550(19) .022(3) 1.00000 Uani
C12 .7149(7) .2676(3) .5551(2) .034(3) 1.00000 Uani
C13 .6981(8) .1855(3) .5739(3) .044(3) 1.00000 Uani
C14 .5547(8) .1600(3) .6132(3) .044(3) 1.00000 Uani
C15 .4232(7) .2173(3) .6336(3) .037(3) 1.00000 Uani
C16 .4366(7) .3001(3) .6150(3) .027(3) 1.00000 Uani
C17 1.0281(7) .4942(3) .6743(2) .019(3) 1.00000 Uani
C18 1.0075(5) .5661(3) .71522(17) .0206(19) 1.00000 Uani
C19 1.0200(7) .6386(3) .6753(3) .021(3) 1.00000 Uani
C20 1.0466(7) .6119(3) .6096(2) .021(3) 1.00000 Uani
C21 1.0533(6) .5223(3) .60975(19) .020(3) 1.00000 Uani
C22 1.0241(7) .4061(3) .6976(2) .025(3) 1.00000 Uani
C23 .9919(6) .5656(3) .78715(18) .030(3) 1.00000 Uani
C24 1.0191(7) .7268(3) .6990(3) .032(3) 1.00000 Uani
C25 1.0698(7) .6679(3) .5524(3) .030(3) 1.00000 Uani
C26 1.0815(6) .4694(3) .5513(2) .025(3) 1.00000 Uani
P .47400(14) .38383(5) .84890(6) .0247(5) 1.00000 Uani
F1 .3288(4) .44188(16) .81187(12) .0435(15) 1.00000 Uani
F2 .4716(5) .44550(16) .90872(12) .0467(16) 1.00000 Uani
F3 .6203(4) .32555(15) .88527(14) .0435(16) 1.00000 Uani
F4 .4769(5) .32315(16) .78817(14) .0569(19) 1.00000 Uani
F5 .3078(4) .33156(15) .88005(14) .0506(17) 1.00000 Uani
F6 .6424(4) .43558(18) .81816(12) .0446(15) 1.00000 Uani
H2 .55028 .42344 .68299 .05000 1.00000 Uiso
H3 .49851 .54346 .74705 .05000 1.00000 Uiso
H4 .50194 .67869 .69928 .05000 1.00000 Uiso
H5 .55181 .69383 .58754 .05000 1.00000 Uiso
H7 .59629 .63135 .47831 .05000 1.00000 Uiso
H8 .64316 .51560 .41338 .05000 1.00000 Uiso
H9 .64348 .37982 .45875 .05000 1.00000 Uiso
H12 .81905 .28483 .52770 .05000 1.00000 Uiso
H13 .78978 .14470 .55912 .05000 1.00000 Uiso
H14 .54476 .10208 .62616 .05000 1.00000 Uiso
H15 .32096 .19941 .66154 .05000 1.00000 Uiso
H16 .36336 .35022 .62266 .05000 1.00000 Uiso
H221 .98706 .36981 .66272 .05000 1.00000 Uiso
H222 1.14631 .39038 .71265 .05000 1.00000 Uiso
H223 .93518 .40107 .73276 .05000 1.00000 Uiso
H231 .93466 .51396 .80150 .05000 1.00000 Uiso
H232 1.11684 .57065 .80629 .05000 1.00000 Uiso
H233 .91519 .61272 .80123 .05000 1.00000 Uiso
H241 .92696 .73299 .73331 .05000 1.00000 Uiso
H242 1.14132 .74111 .71553 .05000 1.00000 Uiso
H243 .98802 .76356 .66412 .05000 1.00000 Uiso
H251 .99041 .71621 .55714 .05000 1.00000 Uiso
H252 1.19805 .68559 .54900 .05000 1.00000 Uiso
H253 1.03472 .63832 .51314 .05000 1.00000 Uiso
H261 1.00340 .48978 .51609 .05000 1.00000 Uiso
H262 1.21188 .47188 .53811 .05000 1.00000 Uiso
H263 1.04780 .41149 .56103 .05000 1.00000 Uiso

loop_
_atom_site_aniso_label
_atom_site_aniso_U_11
_atom_site_aniso_U_22
_atom_site_aniso_U_33
_atom_site_aniso_U_12
_atom_site_aniso_U_13
_atom_site_aniso_U_23
Ru .01361(12) .01354(9) .01864(11) .00035(12) -.00262(13) .00012(14)
C1 .009(3) .0228(19) .023(3) -.0027(15) -.0015(17) .0022(15)
C2 .011(3) .0181(17) .027(3) -.0007(14) -.0009(16) -.0032(15)
C3 .014(3) .028(3) .025(2) .0007(16) .0014(16) -.0011(17)
C4 .022(3) .0169(18) .040(3) .0054(17) .0003(19) -.0059(17)
C5 .014(3) .0207(19) .040(3) -.0010(16) -.010(2) .0045(17)
C6 .014(2) .0240(17) .030(2) -.0028(19) -.0062(15) .007(2)
C7 .024(3) .042(3) .029(3) -.0123(19) -.0098(17) .0109(19)
C8 .031(3) .054(3) .016(2) -.019(2) -.0056(18) .0057(19)
C9 .022(3) .043(3) .024(2) -.009(3) .0003(16) -.008(2)
C10 .009(2) .0273(19) .026(2) -.0048(13) -.0003(15) -.0022(14)
C11 .021(3) .0229(18) .023(3) -.0032(16) -.0034(17) -.0097(15)
C12 .028(3) .0346(19) .039(3) .0029(19) .002(3) -.0145(17)
C13 .041(4) .032(3) .061(3) .012(3) -.009(3) -.020(3)
C14 .059(4) .0168(19) .055(4) .000(2) -.013(3) -.0062(19)
C15 .042(3) .0246(19) .045(3) -.0115(18) .004(3) -.0014(18)
C16 .025(3) .0200(18) .037(3) -.0013(16) .0009(19) -.0044(17)
C17 .014(3) .0219(19) .022(3) .0022(17) -.0021(17) -.0011(16)
C18 .013(2) .0220(17) .0266(19) .0009(18) -.0046(14) -.0056(18)
C19 .014(3) .023(2) .025(3) -.0005(16) -.0042(18) -.0028(16)
C20 .016(3) .0200(19) .027(3) -.0043(16) -.0029(18) .0029(17)
C21 .011(3) .025(2) .023(3) .0012(17) -.0034(17) -.0010(17)
C22 .026(3) .0223(18) .027(3) .0069(17) -.000(2) .0008(16)
C23 .029(3) .035(2) .026(2) .004(3) -.0061(16) -.005(2)
C24 .029(3) .0221(19) .043(3) -.0016(18) -.006(3) -.0067(18)
C25 .027(3) .030(2) .033(3) -.0059(18) -.000(2) .0081(18)
C26 .018(3) .0310(19) .025(3) .0004(16) -.0014(18) -.0052(16)
P .0294(6) .0173(4) .0273(6) -.0023(4) -.0058(6) .0011(5)
F1 .0403(17) .0369(12) .0533(15) .0058(13) -.0167(12) .0105(14)
F2 .069(2) .0341(13) .0370(14) -.0001(15) -.0050(13) -.0080(12)
F3 .0458(18) .0354(13) .0494(16) .0050(12) -.0100(14) .0156(12)
F4 .091(3) .0365(14) .0437(17) .0042(15) -.0140(16) -.0132(12)
F5 .0389(18) .0443(14) .0687(19) -.0154(13) -.0044(14) .0174(13)
F6 .0375(16) .0505(15) .0457(15) -.0080(15) -.0012(12) .0185(15)

loop_
_atom_type_symbol
_atom_type_scat_source
_atom_type_scat_dispersion_real
_atom_type_scat_dispersion_imag
C Int._Tables_Vol_IV_Tables_2.2B_and_2.3.1 .002 .002
H Int._Tables_Vol_IV_Tables_2.2B_and_2.3.1 0 0
F Int._Tables_Vol_IV_Tables_2.2B_and_2.3.1 .014 .01
P Int._Tables_Vol_IV_Tables_2.2B_and_2.3.1 .09 .095
Ru Int._Tables_Vol_IV_Tables_2.2B_and_2.3.1 -1.42 .836

loop_
_geom_angle_atom_site_label_1
_geom_angle_atom_site_label_2
_geom_angle_atom_site_label_3
_geom_angle_site_symmetry_1
_geom_angle_site_symmetry_2
_geom_angle_site_symmetry_3
_geom_angle
C2 C1 C6 . . . 117.8(4)
C2 C1 C10 . . . 123.6(4)
C6 C1 C10 . . . 118.5(4)
C1 C2 C3 . . . 121.0(4)
C2 C3 C4 . . . 120.5(4)
C3 C4 C5 . . . 119.9(4)
C4 C5 C6 . . . 121.6(4)
C1 C6 C5 . . . 119.0(4)
C1 C6 C7 . . . 119.3(4)
C5 C6 C7 . . . 121.6(4)
C6 C7 C8 . . . 120.8(4)
C7 C8 C9 . . . 120.1(4)
C8 C9 C10 . . . 122.7(4)
C1 C10 C9 . . . 118.5(4)
C1 C10 C11 . . . 122.3(4)
C9 C10 C11 . . . 119.1(4)
C10 C11 C12 . . . 120.1(4)
C10 C11 C16 . . . 121.0(4)
C12 C11 C16 . . . 118.7(4)
C11 C12 C13 . . . 119.8(5)
C12 C13 C14 . . . 121.2(5)
C13 C14 C15 . . . 119.4(4)
C14 C15 C16 . . . 120.4(5)
C11 C16 C15 . . . 120.4(4)
C18 C17 C21 . . . 108.2(4)
C18 C17 C22 . . . 124.6(4)
C21 C17 C22 . . . 127.3(4)
C17 C18 C19 . . . 107.9(4)
C17 C18 C23 . . . 126.2(4)
C19 C18 C23 . . . 125.7(4)
C18 C19 C20 . . . 108.1(4)
C18 C19 C24 . . . 125.5(4)
C20 C19 C24 . . . 126.3(4)
C19 C20 C21 . . . 107.5(4)
C19 C20 C25 . . . 125.7(4)
C21 C20 C25 . . . 126.7(4)
C17 C21 C20 . . . 108.3(4)
C17 C21 C26 . . . 126.8(4)
C20 C21 C26 . . . 124.9(4)
F1 P F2 . . . 90.18(14)
F1 P F3 . . . 179.41(16)
F1 P F4 . . . 89.23(15)
F1 P F5 . . . 90.95(14)
F1 P F6 . . . 89.74(14)
F2 P F3 . . . 90.29(15)
F2 P F4 . . . 179.12(15)
F2 P F5 . . . 90.28(15)
F2 P F6 . . . 89.68(15)
F3 P F4 . . . 90.30(15)
F3 P F5 . . . 89.39(15)
F3 P F6 . . . 89.91(15)
F4 P F5 . . . 90.39(16)
F4 P F6 . . . 89.66(16)
F5 P F6 . . . 179.30(16)

loop_
_geom_bond_atom_site_label_1
_geom_bond_atom_site_label_2
_geom_bond_site_symmetry_1
_geom_bond_site_symmetry_2
_geom_bond_distance
Ru C1 . . 2.293(4)
Ru C2 . . 2.217(4)
Ru C3 . . 2.226(4)
Ru C4 . . 2.235(5)
Ru C5 . . 2.231(5)
Ru C6 . . 2.287(4)
Ru C17 . . 2.181(5)
Ru C18 . . 2.183(4)
Ru C19 . . 2.194(5)
Ru C20 . . 2.191(5)
Ru C21 . . 2.193(5)
C1 C2 . . 1.449(6)
C1 C6 . . 1.457(6)
C1 C10 . . 1.451(5)
C2 C3 . . 1.408(6)
C3 C4 . . 1.419(6)
C4 C5 . . 1.394(7)
C5 C6 . . 1.439(6)
C6 C7 . . 1.427(6)
C7 C8 . . 1.360(6)
C8 C9 . . 1.422(7)
C9 C10 . . 1.376(6)
C10 C11 . . 1.500(5)
C11 C12 . . 1.411(6)
C11 C16 . . 1.395(6)
C12 C13 . . 1.387(6)
C13 C14 . . 1.378(8)
C14 C15 . . 1.390(7)
C15 C16 . . 1.393(6)
C17 C18 . . 1.445(6)
C17 C21 . . 1.430(6)
C17 C22 . . 1.503(6)
C18 C19 . . 1.438(6)
C18 C23 . . 1.501(6)
C19 C20 . . 1.446(6)
C19 C24 . . 1.507(6)
C20 C21 . . 1.446(6)
C20 C25 . . 1.505(6)
C21 C26 . . 1.500(6)
P F1 . . 1.600(3)
P F2 . . 1.594(3)
P F3 . . 1.601(3)
P F4 . . 1.599(3)
P F5 . . 1.600(3)
P F6 . . 1.604(3)

loop_
_geom_torsion_atom_site_label_1
_geom_torsion_atom_site_label_2
_geom_torsion_atom_site_label_3
_geom_torsion_atom_site_label_4
_geom_torsion_site_symmetry_1
_geom_torsion_site_symmetry_2
_geom_torsion_site_symmetry_3
_geom_torsion_site_symmetry_4
_geom_torsion
C6 C1 C2 C3 . . . . 3.6(6)
C10 C1 C2 C3 . . . . 179.7(4)
C2 C1 C6 C5 . . . . -.7(6)
C2 C1 C6 C7 . . . . 175.9(4)
C10 C1 C6 C5 . . . . -177.0(4)
C10 C1 C6 C7 . . . . -.4(6)
C2 C1 C10 C9 . . . . -174.9(4)
C2 C1 C10 C11 . . . . 7.1(6)
C6 C1 C10 C9 . . . . 1.1(6)
C6 C1 C10 C11 . . . . -176.8(4)
C1 C2 C3 C4 . . . . -3.5(6)
C2 C3 C4 C5 . . . . .5(7)
C3 C4 C5 C6 . . . . 2.4(7)
C4 C5 C6 C1 . . . . -2.2(7)
C4 C5 C6 C7 . . . . -178.8(5)
C1 C6 C7 C8 . . . . -.1(6)
C5 C6 C7 C8 . . . . 176.4(5)
C6 C7 C8 C9 . . . . -.0(7)
C7 C8 C9 C10 . . . . .8(7)
C8 C9 C10 C1 . . . . -1.3(6)
C8 C9 C10 C11 . . . . 176.7(4)
C1 C10 C11 C12 . . . . -137.2(4)
C1 C10 C11 C16 . . . . 47.0(6)
C9 C10 C11 C12 . . . . 44.9(6)
C9 C10 C11 C16 . . . . -131.0(5)
C10 C11 C12 C13 . . . . -175.4(4)
C16 C11 C12 C13 . . . . .5(7)
C10 C11 C16 C15 . . . . 175.7(4)
C12 C11 C16 C15 . . . . -.2(7)
C11 C12 C13 C14 . . . . -.9(8)
C12 C13 C14 C15 . . . . .8(8)
C13 C14 C15 C16 . . . . -.4(8)
C14 C15 C16 C11 . . . . .1(7)
C21 C17 C18 C19 . . . . .1(5)
C21 C17 C18 C23 . . . . -175.3(4)
C22 C17 C18 C19 . . . . 179.7(5)
C22 C17 C18 C23 . . . . 4.4(7)
C18 C17 C21 C20 . . . . -.6(5)
C18 C17 C21 C26 . . . . 179.5(4)
C22 C17 C21 C20 . . . . 179.7(5)
C22 C17 C21 C26 . . . . -.2(8)
C17 C18 C19 C20 . . . . .5(5)
C17 C18 C19 C24 . . . . -175.5(5)
C23 C18 C19 C20 . . . . 175.9(4)
C23 C18 C19 C24 . . . . -.2(7)
C18 C19 C20 C21 . . . . -.9(5)
C18 C19 C20 C25 . . . . -178.9(4)
C24 C19 C20 C21 . . . . 175.1(5)
C24 C19 C20 C25 . . . . -2.9(8)
C19 C20 C21 C17 . . . . .9(5)
C19 C20 C21 C26 . . . . -179.2(4)
C25 C20 C21 C17 . . . . 179.0(5)
C25 C20 C21 C26 . . . . -1.1(7)
